data_7205722
loop_
_publ_author_name
'Hou, Ke-Ling'
'Bai, Feng-Ying'
'Xing, Yong-Heng'
'Wang, Jian-Ling'
'Shi, Zhan'

_publ_section_title
;
 A novel family of 3D photoluminescent lanthanide--bta--flexible MOFs
 constructed from 1,2,4,5-benzenetetracarboxylic acid and different
 spanning of dicarboxylate acid ligands
;
_journal_issue 11
_journal_name_full CrystEngComm
_journal_page_first 3884
_journal_paper_doi 10.1039/c0ce00707b
_journal_volume 13
_journal_year 2011
_chemical_formula_sum 'C12 H10 Eu2 O16'
_chemical_formula_weight 714.12
_chemical_name_systematic
;
?
;
_space_group_IT_number 2
_symmetry_cell_setting triclinic
_symmetry_space_group_name_Hall '-P 1'
_symmetry_space_group_name_H-M 'P -1'
_atom_sites_solution_hydrogens geom
_atom_sites_solution_primary direct
_atom_sites_solution_secondary difmap
_audit_creation_method SHELXL-97
_cell_angle_alpha 110.70(3)
_cell_angle_beta 110.27(3)
_cell_angle_gamma 91.49(3)
_cell_formula_units_Z 1
_cell_length_a 6.2301(12)
_cell_length_b 8.6277(17)
_cell_length_c 8.9610(18)
_cell_measurement_reflns_used 3909
_cell_measurement_temperature 293(2)
_cell_measurement_theta_max 27.415
_cell_measurement_theta_min 3.515
_cell_volume 416.6(2)
_computing_cell_refinement 'Rgaku R-AXIS RAPID'
_computing_data_collection 'Rgaku R-AXIS RAPID'
_computing_data_reduction 'Rgaku R-AXIS RAPID'
_computing_molecular_graphics SHELXP-97
_computing_publication_material SHELXP-97
_computing_structure_refinement 'SHELXL-97 (Sheldrick, 1997)'
_computing_structure_solution 'SHELXS-97 (Sheldrick, 1990)'
_diffrn_ambient_temperature 293(2)
_diffrn_detector_area_resol_mean 10.0
_diffrn_measured_fraction_theta_full 0.987
_diffrn_measured_fraction_theta_max 0.987
_diffrn_measurement_device_type 'Rigaku R-AXIS RAPID IP'
_diffrn_measurement_method '\w scans'
_diffrn_radiation_monochromator graphite
_diffrn_radiation_source 'fine-focus sealed tube'
_diffrn_radiation_type MoK\a
_diffrn_radiation_wavelength 0.71073
_diffrn_reflns_av_R_equivalents 0.0218
_diffrn_reflns_av_sigmaI/netI 0.0278
_diffrn_reflns_limit_h_max 8
_diffrn_reflns_limit_h_min -7
_diffrn_reflns_limit_k_max 11
_diffrn_reflns_limit_k_min -11
_diffrn_reflns_limit_l_max 11
_diffrn_reflns_limit_l_min -11
_diffrn_reflns_number 4095
_diffrn_reflns_theta_full 27.42
_diffrn_reflns_theta_max 27.42
_diffrn_reflns_theta_min 3.51
_diffrn_standards_decay_% none
_diffrn_standards_interval_count none
_diffrn_standards_interval_time none
_diffrn_standards_number none
_exptl_absorpt_coefficient_mu 7.553
_exptl_absorpt_correction_T_max 0.6277
_exptl_absorpt_correction_T_min 0.2974
_exptl_absorpt_correction_type multi-scan
_exptl_absorpt_process_details 'Higashi, T. (1995)'
_exptl_crystal_colour Colorless
_exptl_crystal_density_diffrn 2.847
_exptl_crystal_density_method 'not measured'
_exptl_crystal_description block
_exptl_crystal_F_000 336
_exptl_crystal_size_max 0.21
_exptl_crystal_size_mid 0.16
_exptl_crystal_size_min 0.07
_refine_diff_density_max 0.713
_refine_diff_density_min -0.783
_refine_diff_density_rms 0.114
_refine_ls_extinction_method none
_refine_ls_goodness_of_fit_ref 1.111
_refine_ls_hydrogen_treatment mixed
_refine_ls_matrix_type full
_refine_ls_number_parameters 152
_refine_ls_number_reflns 1871
_refine_ls_number_restraints 0
_refine_ls_restrained_S_all 1.111
_refine_ls_R_factor_all 0.0164
_refine_ls_R_factor_gt 0.0155
_refine_ls_shift/su_max 0.001
_refine_ls_shift/su_mean 0.000
_refine_ls_structure_factor_coef Fsqd
_refine_ls_weighting_details 'calc w=1/[\s^2^(Fo^2^)+(0.0000P)^2^+0.6318P] where P=(Fo^2^+2Fc^2^)/3'
_refine_ls_weighting_scheme calc
_refine_ls_wR_factor_gt 0.0350
_refine_ls_wR_factor_ref 0.0352
_reflns_number_gt 1804
_reflns_number_total 1871
_reflns_threshold_expression >2sigma(I)
_cod_data_source_file c0ce00707b.txt
_cod_data_source_block 1a
_cod_depositor_comments
;
The following automatic conversions were performed:
'_symmetry_cell_setting' value 'Triclinic' changed to 'triclinic'
according to '/home/saulius/struct/CIF-dictionaries/cif_core.dic'
dictionary named 'cif_core.dic' version 2.4.1 from 2010-06-29.

Automatic conversion script
Id: cif_fix_enum 1555 2011-01-17 13:19:09Z saulius 
;
_cod_original_cell_volume 416.58(14)
_cod_original_sg_symbol_H-M P-1
_cod_database_code 7205722

loop_
_symmetry_equiv_pos_as_xyz
'x, y, z'
'-x, -y, -z'

loop_
_atom_site_label
_atom_site_type_symbol
_atom_site_fract_x
_atom_site_fract_y
_atom_site_fract_z
_atom_site_U_iso_or_equiv
_atom_site_adp_type
_atom_site_occupancy
_atom_site_symmetry_multiplicity
_atom_site_calc_flag
_atom_site_refinement_flags
_atom_site_disorder_assembly
_atom_site_disorder_group
H1WA H 1.275(8) 0.285(6) 0.304(6) 0.043(15) Uiso 1 1 d . . .
H1WB H 1.255(7) 0.341(5) 0.434(6) 0.029(11) Uiso 1 1 d . . .
H2WA H 1.135(8) 0.272(6) 0.022(6) 0.042(14) Uiso 1 1 d . . .
H2WB H 0.986(6) 0.328(5) -0.084(5) 0.020(9) Uiso 1 1 d . . .
C2 C 0.5074(5) 0.1557(3) 0.6267(3) 0.0096(5) Uani 1 1 d . . .
Eu1 Eu 0.80927(2) 0.355009(16) 0.186951(16) 0.00916(5) Uani 1 1 d . . .
C1 C 0.6457(5) 0.1426(3) 0.5298(3) 0.0104(5) Uani 1 1 d . . .
C3 C 0.6363(5) -0.0123(3) 0.4043(3) 0.0121(5) Uani 1 1 d . . .
H3 H 0.7280 -0.0201 0.3401 0.014 Uiso 1 1 calc R . .
C4 C 0.8149(5) 0.2924(3) 0.5638(4) 0.0117(5) Uani 1 1 d . . .
C5 C 0.4963(5) 0.3214(3) 0.7579(3) 0.0104(5) Uani 1 1 d . . .
C6 C 0.6074(5) -0.0373(4) -0.0111(4) 0.0127(6) Uani 1 1 d . . .
O1W O 1.1943(4) 0.3113(3) 0.3381(3) 0.0234(5) Uani 1 1 d . . .
O1 O 0.8179(4) 0.3248(3) 0.4393(3) 0.0212(5) Uani 1 1 d . . .
O2W O 1.0289(4) 0.3183(3) 0.0087(3) 0.0253(5) Uani 1 1 d . . .
O2 O 0.9472(4) 0.3754(3) 0.7177(3) 0.0175(4) Uani 1 1 d . . .
O3 O 0.4064(4) 0.4291(3) 0.7004(3) 0.0159(4) Uani 1 1 d . . .
O4 O 0.5638(4) 0.3379(3) 0.9107(3) 0.0204(5) Uani 1 1 d . . .
O5 O 0.7968(4) 0.0568(3) 0.0663(3) 0.0225(5) Uani 1 1 d . . .
O6 O 0.4304(4) 0.1918(3) 0.1061(3) 0.0185(4) Uani 1 1 d . . .

loop_
_atom_site_aniso_label
_atom_site_aniso_U_11
_atom_site_aniso_U_22
_atom_site_aniso_U_33
_atom_site_aniso_U_23
_atom_site_aniso_U_13
_atom_site_aniso_U_12
C2 0.0123(13) 0.0056(12) 0.0083(12) 0.0005(10) 0.0035(10) -0.0001(11)
Eu1 0.01123(8) 0.00743(7) 0.00846(7) 0.00219(5) 0.00431(5) 0.00037(5)
C1 0.0137(13) 0.0079(12) 0.0088(12) 0.0027(10) 0.0038(10) 0.0005(11)
C3 0.0163(14) 0.0114(13) 0.0134(13) 0.0052(11) 0.0108(11) 0.0019(12)
C4 0.0134(13) 0.0104(13) 0.0137(13) 0.0051(11) 0.0074(11) 0.0032(11)
C5 0.0070(12) 0.0112(13) 0.0109(12) 0.0014(10) 0.0040(10) -0.0006(11)
C6 0.0150(15) 0.0100(13) 0.0157(13) 0.0050(11) 0.0088(11) 0.0027(12)
O1W 0.0188(12) 0.0368(15) 0.0139(12) 0.0078(11) 0.0068(10) 0.0122(11)
O1 0.0315(12) 0.0194(11) 0.0159(10) 0.0081(9) 0.0118(9) -0.0015(10)
O2W 0.0259(13) 0.0431(15) 0.0220(12) 0.0223(12) 0.0157(10) 0.0198(12)
O2 0.0216(11) 0.0127(10) 0.0130(10) 0.0025(8) 0.0037(8) -0.0056(9)
O3 0.0202(11) 0.0110(9) 0.0155(10) 0.0047(8) 0.0060(8) 0.0061(9)
O4 0.0277(12) 0.0214(11) 0.0101(10) 0.0044(8) 0.0062(9) 0.0110(10)
O5 0.0131(10) 0.0120(10) 0.0350(13) 0.0013(9) 0.0086(9) 0.0001(9)
O6 0.0156(10) 0.0107(10) 0.0255(11) 0.0006(8) 0.0102(9) 0.0021(9)

loop_
_atom_type_symbol
_atom_type_description
_atom_type_scat_dispersion_real
_atom_type_scat_dispersion_imag
_atom_type_scat_source
C C 0.0033 0.0016 'International Tables Vol C Tables 4.2.6.8 and 6.1.1.4'
Eu Eu -0.1578 3.6682 'International Tables Vol C Tables 4.2.6.8 and 6.1.1.4'
O O 0.0106 0.0060 'International Tables Vol C Tables 4.2.6.8 and 6.1.1.4'
H H 0.0000 0.0000 'International Tables Vol C Tables 4.2.6.8 and 6.1.1.4'

loop_
_geom_angle_atom_site_label_1
_geom_angle_atom_site_label_2
_geom_angle_atom_site_label_3
_geom_angle
_geom_angle_site_symmetry_1
_geom_angle_site_symmetry_3
_geom_angle_publ_flag
C3 C2 C1 118.9(2) 2_656 . ?
C3 C2 C5 118.0(2) 2_656 . ?
C1 C2 C5 123.0(2) . . ?
O1 Eu1 O4 144.40(8) . 1_554 ?
O1 Eu1 O2W 141.36(9) . . ?
O4 Eu1 O2W 70.70(8) 1_554 . ?
O1 Eu1 O5 87.33(8) . . ?
O4 Eu1 O5 88.74(9) 1_554 . ?
O2W Eu1 O5 75.63(9) . . ?
O1 Eu1 O1W 71.29(9) . . ?
O4 Eu1 O1W 140.92(8) 1_554 . ?
O2W Eu1 O1W 70.89(9) . . ?
O5 Eu1 O1W 75.05(9) . . ?
O1 Eu1 O2 105.90(8) . 2_766 ?
O4 Eu1 O2 98.44(8) 1_554 2_766 ?
O2W Eu1 O2 72.54(9) . 2_766 ?
O5 Eu1 O2 142.76(7) . 2_766 ?
O1W Eu1 O2 76.64(9) . 2_766 ?
O1 Eu1 O6 74.79(8) . . ?
O4 Eu1 O6 71.20(8) 1_554 . ?
O2W Eu1 O6 125.96(9) . . ?
O5 Eu1 O6 66.67(8) . . ?
O1W Eu1 O6 129.25(8) . . ?
O2 Eu1 O6 150.01(8) 2_766 . ?
O1 Eu1 O3 76.44(8) . 2_666 ?
O4 Eu1 O3 85.92(8) 1_554 2_666 ?
O2W Eu1 O3 135.40(8) . 2_666 ?
O5 Eu1 O3 143.05(7) . 2_666 ?
O1W Eu1 O3 127.80(9) . 2_666 ?
O2 Eu1 O3 74.15(7) 2_766 2_666 ?
O6 Eu1 O3 77.03(7) . 2_666 ?
C3 C1 C2 119.8(3) . . ?
C3 C1 C4 118.8(2) . . ?
C2 C1 C4 121.3(2) . . ?
C2 C3 C1 121.3(2) 2_656 . ?
O1 C4 O2 123.9(3) . . ?
O1 C4 C1 119.0(3) . . ?
O2 C4 C1 117.2(2) . . ?
O4 C5 O3 125.0(3) . . ?
O4 C5 C2 117.9(2) . . ?
O3 C5 C2 117.0(2) . . ?
O5 C6 O6 126.6(3) . 2_655 ?
O5 C6 C6 117.7(3) . 2_655 ?
O6 C6 C6 115.7(3) 2_655 2_655 ?
C4 O1 Eu1 173.9(2) . . ?
C4 O2 Eu1 123.63(18) . 2_766 ?
C5 O3 Eu1 129.61(17) . 2_666 ?
C5 O4 Eu1 160.8(2) . 1_556 ?
C6 O5 Eu1 119.33(19) . . ?
C6 O6 Eu1 117.66(18) 2_655 . ?

loop_
_geom_bond_atom_site_label_1
_geom_bond_atom_site_label_2
_geom_bond_distance
_geom_bond_site_symmetry_2
_geom_bond_publ_flag
C2 C3 1.391(4) 2_656 ?
C2 C1 1.402(4) . ?
C2 C5 1.518(4) . ?
Eu1 O1 2.348(2) . ?
Eu1 O4 2.365(2) 1_554 ?
Eu1 O2W 2.388(2) . ?
Eu1 O5 2.400(2) . ?
Eu1 O1W 2.426(3) . ?
Eu1 O2 2.440(2) 2_766 ?
Eu1 O6 2.449(2) . ?
Eu1 O3 2.456(2) 2_666 ?
C1 C3 1.393(4) . ?
C1 C4 1.518(4) . ?
C3 C2 1.391(4) 2_656 ?
C4 O1 1.249(3) . ?
C4 O2 1.256(4) . ?
C5 O4 1.238(3) . ?
C5 O3 1.268(3) . ?
C6 O5 1.232(4) . ?
C6 O6 1.265(4) 2_655 ?
C6 C6 1.543(5) 2_655 ?
O2 Eu1 2.440(2) 2_766 ?
O3 Eu1 2.456(2) 2_666 ?
O4 Eu1 2.365(2) 1_556 ?
O6 C6 1.265(4) 2_655 ?
